data_4121709
loop_
_publ_author_name
'Iluc, Vlad M.'
'Hillhouse, Gregory L.'

_publ_section_title
;
 Three-coordinate nickel carbene complexes and their one-electron
 oxidation products.
;
_journal_issue 17
_journal_name_full 'Journal of the American Chemical Society'
_journal_page_first 6479
_journal_page_last 6488
_journal_paper_doi 10.1021/ja501900j
_journal_volume 136
_journal_year 2014
_chemical_formula_sum 'C47 H60 Ni P2'
_chemical_formula_weight 745.60
_chemical_name_systematic
;

 ?

;
_space_group_IT_number 2
_symmetry_cell_setting triclinic
_symmetry_space_group_name_Hall '-P 1'
_symmetry_space_group_name_H-M 'P -1'
_atom_sites_solution_hydrogens geom
_atom_sites_solution_primary direct
_atom_sites_solution_secondary difmap
_audit_creation_method SHELXL-97
_cell_angle_alpha 89.432(3)
_cell_angle_beta 78.880(4)
_cell_angle_gamma 64.572(3)
_cell_formula_units_Z 2
_cell_length_a 11.0989(18)
_cell_length_b 12.179(2)
_cell_length_c 16.802(3)
_cell_measurement_reflns_used 93
_cell_measurement_temperature 100(2)
_cell_measurement_theta_max 26.44
_cell_measurement_theta_min 3.12
_cell_volume 2005.8(6)
_computing_cell_refinement 'Bruker SMART'
_computing_data_collection 'Bruker SMART'
_computing_data_reduction 'Bruker SAINT'
_computing_molecular_graphics 'Bruker SHELXTL'
_computing_publication_material 'Bruker SHELXTL'
_computing_structure_refinement 'SHELXL-97 (Sheldrick, 1997)'
_computing_structure_solution 'SHELXS-97 (Sheldrick, 1990)'
_diffrn_ambient_temperature 100(2)
_diffrn_measured_fraction_theta_full 0.988
_diffrn_measured_fraction_theta_max 0.988
_diffrn_measurement_device_type 'CCD area detector'
_diffrn_measurement_method 'phi and omega scans'
_diffrn_radiation_monochromator graphite
_diffrn_radiation_source 'fine-focus sealed tube'
_diffrn_radiation_type MoK\a
_diffrn_radiation_wavelength 0.71073
_diffrn_reflns_av_R_equivalents 0.0465
_diffrn_reflns_av_sigmaI/netI 0.0975
_diffrn_reflns_limit_h_max 12
_diffrn_reflns_limit_h_min -13
_diffrn_reflns_limit_k_max 14
_diffrn_reflns_limit_k_min -14
_diffrn_reflns_limit_l_max 19
_diffrn_reflns_limit_l_min -15
_diffrn_reflns_number 10647
_diffrn_reflns_theta_full 25.00
_diffrn_reflns_theta_max 25.00
_diffrn_reflns_theta_min 1.86
_exptl_absorpt_coefficient_mu 0.595
_exptl_absorpt_correction_T_max 0.9729
_exptl_absorpt_correction_T_min 0.9695
_exptl_absorpt_correction_type psi-scan
_exptl_absorpt_process_details 'Norton et al'
_exptl_crystal_colour green
_exptl_crystal_density_diffrn 1.235
_exptl_crystal_density_method 'not measured'
_exptl_crystal_description plate
_exptl_crystal_F_000 800
_exptl_crystal_size_max 0.07
_exptl_crystal_size_mid 0.05
_exptl_crystal_size_min 0.05
_refine_diff_density_max 1.228
_refine_diff_density_min -0.378
_refine_diff_density_rms 0.082
_refine_ls_extinction_method none
_refine_ls_goodness_of_fit_ref 0.907
_refine_ls_hydrogen_treatment mixed
_refine_ls_matrix_type full
_refine_ls_number_parameters 469
_refine_ls_number_reflns 6970
_refine_ls_number_restraints 0
_refine_ls_restrained_S_all 0.907
_refine_ls_R_factor_all 0.0697
_refine_ls_R_factor_gt 0.0486
_refine_ls_shift/su_max 0.005
_refine_ls_shift/su_mean 0.000
_refine_ls_structure_factor_coef Fsqd
_refine_ls_weighting_details 'calc w=1/[\s^2^(Fo^2^)+(0.0430P)^2^+0.0000P] where P=(Fo^2^+2Fc^2^)/3'
_refine_ls_weighting_scheme calc
_refine_ls_wR_factor_gt 0.1024
_refine_ls_wR_factor_ref 0.1073
_reflns_number_gt 4975
_reflns_number_total 6970
_reflns_threshold_expression >2sigma(I)
_cod_data_source_file ja501900j_si_002.cif
_cod_data_source_block vlad487m
_cod_depositor_comments 'Adding full bibliography for 4121705--4121709.cif.'
_cod_original_sg_symbol_H-M P-1
_cod_database_code 4121709

loop_
_symmetry_equiv_pos_as_xyz
'x, y, z'
'-x, -y, -z'

loop_
_atom_site_label
_atom_site_type_symbol
_atom_site_fract_x
_atom_site_fract_y
_atom_site_fract_z
_atom_site_U_iso_or_equiv
_atom_site_adp_type
_atom_site_occupancy
_atom_site_symmetry_multiplicity
_atom_site_calc_flag
_atom_site_refinement_flags
Ni Ni -0.22321(4) -1.22987(4) -1.27334(3) 0.01709(13) Uani 1 1 d .
P2 P -0.17785(8) -1.19496(7) -1.39748(5) 0.0166(2) Uani 1 1 d .
P1 P -0.02081(8) -1.29354(8) -1.25315(5) 0.0193(2) Uani 1 1 d .
C C -0.3589(3) -1.2564(3) -1.2126(2) 0.0199(8) Uani 1 1 d .
C72 C -0.2901(3) -1.4497(3) -1.0494(2) 0.0220(8) Uani 1 1 d .
C5 C -0.2774(3) -1.2332(3) -1.4605(2) 0.0197(8) Uani 1 1 d .
H5A H -0.2510 -1.2172 -1.5182 0.024 Uiso 1 1 calc R
C71 C -0.3847(3) -1.4297(3) -1.0991(2) 0.0195(8) Uani 1 1 d .
C11 C 0.1201(3) -1.2984(3) -1.3347(2) 0.0183(7) Uani 1 1 d .
C110 C 0.1188(3) -1.3023(3) -1.4201(2) 0.0168(7) Uani 1 1 d .
C14 C 0.3667(3) -1.3551(3) -1.4481(2) 0.0229(8) Uani 1 1 d .
H14A H 0.4509 -1.3780 -1.4858 0.027 Uiso 1 1 calc R
C84 C -0.5664(3) -0.8208(3) -1.2951(2) 0.0203(8) Uani 1 1 d .
C87 C -0.7373(3) -1.0340(3) -1.2720(2) 0.0280(9) Uani 1 1 d .
H87A H -0.8123 -1.0168 -1.2250 0.042 Uiso 1 1 calc R
H87B H -0.6797 -1.1221 -1.2808 0.042 Uiso 1 1 calc R
H87C H -0.7747 -1.0046 -1.3205 0.042 Uiso 1 1 calc R
C61 C -0.4815(3) -1.2197(3) -1.1490(2) 0.0184(7) Uani 1 1 d .
C19 C 0.0001(3) -1.2730(3) -1.4558(2) 0.0165(7) Uani 1 1 d .
C15 C 0.2480(3) -1.3383(3) -1.4770(2) 0.0183(8) Uani 1 1 d .
C52 C -0.4295(3) -1.1528(3) -1.4287(2) 0.0248(8) Uani 1 1 d .
H52A H -0.4827 -1.1789 -1.4577 0.037 Uiso 1 1 calc R
H52B H -0.4498 -1.0676 -1.4378 0.037 Uiso 1 1 calc R
H52C H -0.4534 -1.1605 -1.3703 0.037 Uiso 1 1 calc R
C82 C -0.6535(3) -0.9702(3) -1.2563(2) 0.0208(8) Uani 1 1 d .
C88 C -0.5497(3) -0.7318(3) -1.3538(2) 0.0260(8) Uani 1 1 d .
H88A H -0.6305 -0.6944 -1.3778 0.039 Uiso 1 1 calc R
H88B H -0.4687 -0.7749 -1.3970 0.039 Uiso 1 1 calc R
H88C H -0.5389 -0.6683 -1.3248 0.039 Uiso 1 1 calc R
C3 C 0.0361(3) -1.4584(3) -1.2356(2) 0.0222(8) Uani 1 1 d .
H3A H -0.0373 -1.4629 -1.1925 0.027 Uiso 1 1 calc R
C86 C -0.5065(3) -0.9378(3) -1.1793(2) 0.0210(8) Uani 1 1 d .
C65 C -0.7067(3) -1.0686(3) -1.0792(2) 0.0288(9) Uani 1 1 d .
H65A H -0.7776 -0.9878 -1.0730 0.035 Uiso 1 1 calc R
C83 C -0.6447(3) -0.8808(3) -1.3053(2) 0.0225(8) Uani 1 1 d .
H83A H -0.6944 -0.8596 -1.3476 0.027 Uiso 1 1 calc R
C13 C 0.3613(3) -1.3392(3) -1.3681(2) 0.0248(8) Uani 1 1 d .
H13A H 0.4394 -1.3444 -1.3499 0.030 Uiso 1 1 calc R
C85 C -0.5000(3) -0.8494(3) -1.2305(2) 0.0219(8) Uani 1 1 d .
H85A H -0.4486 -0.8073 -1.2210 0.026 Uiso 1 1 calc R
C12 C 0.2399(3) -1.3147(3) -1.3118(2) 0.0245(8) Uani 1 1 d .
H12A H 0.2397 -1.3090 -1.2554 0.029 Uiso 1 1 calc R
C81 C -0.5815(3) -1.0011(3) -1.1928(2) 0.0208(8) Uani 1 1 d .
C4 C -0.2220(3) -1.0314(3) -1.4125(2) 0.0226(8) Uani 1 1 d .
H4A H -0.3211 -0.9850 -1.3875 0.027 Uiso 1 1 calc R
C66 C -0.5886(3) -1.0981(3) -1.1388(2) 0.0211(8) Uani 1 1 d .
C76 C -0.3660(3) -1.5237(3) -1.1541(2) 0.0238(8) Uani 1 1 d .
C42 C -0.2051(4) -1.0002(3) -1.5010(2) 0.0310(9) Uani 1 1 d .
H42A H -0.2360 -0.9120 -1.5028 0.047 Uiso 1 1 calc R
H42B H -0.2597 -1.0260 -1.5289 0.047 Uiso 1 1 calc R
H42C H -0.1088 -1.0427 -1.5283 0.047 Uiso 1 1 calc R
C2 C 0.0006(3) -1.2287(3) -1.1603(2) 0.0281(9) Uani 1 1 d .
H2A H 0.0981 -1.2727 -1.1555 0.034 Uiso 1 1 calc R
C51 C -0.2455(3) -1.3680(3) -1.4567(2) 0.0224(8) Uani 1 1 d .
H51A H -0.2958 -1.3888 -1.4911 0.034 Uiso 1 1 calc R
H51B H -0.2728 -1.3838 -1.4003 0.034 Uiso 1 1 calc R
H51C H -0.1474 -1.4179 -1.4761 0.034 Uiso 1 1 calc R
C16 C 0.2598(3) -1.3568(3) -1.5609(2) 0.0212(8) Uani 1 1 d .
H16A H 0.3465 -1.3832 -1.5965 0.025 Uiso 1 1 calc R
C32 C 0.1688(3) -1.5204(3) -1.2042(2) 0.0294(9) Uani 1 1 d .
H32A H 0.1874 -1.6053 -1.1952 0.044 Uiso 1 1 calc R
H32B H 0.1593 -1.4771 -1.1529 0.044 Uiso 1 1 calc R
H32C H 0.2443 -1.5183 -1.2445 0.044 Uiso 1 1 calc R
C62 C -0.4998(3) -1.3043(3) -1.0953(2) 0.0195(8) Uani 1 1 d .
C31 C 0.0423(3) -1.5295(3) -1.3112(2) 0.0270(8) Uani 1 1 d .
H31A H 0.0611 -1.6135 -1.2991 0.041 Uiso 1 1 calc R
H31B H 0.1150 -1.5301 -1.3551 0.041 Uiso 1 1 calc R
H31C H -0.0453 -1.4909 -1.3283 0.041 Uiso 1 1 calc R
C17 C 0.1480(3) -1.3372(3) -1.5918(2) 0.0245(8) Uani 1 1 d .
H17A H 0.1566 -1.3535 -1.6483 0.029 Uiso 1 1 calc R
C78 C -0.0187(4) -1.7698(3) -1.1325(3) 0.0452(11) Uani 1 1 d .
H78A H -0.0083 -1.8084 -1.0812 0.068 Uiso 1 1 calc R
H78B H 0.0590 -1.7514 -1.1526 0.068 Uiso 1 1 calc R
H78C H -0.0222 -1.8254 -1.1728 0.068 Uiso 1 1 calc R
C63 C -0.6191(3) -1.2713(3) -1.0365(2) 0.0257(8) Uani 1 1 d .
H63A H -0.6292 -1.3296 -1.0013 0.031 Uiso 1 1 calc R
C18 C 0.0201(3) -1.2926(3) -1.5387(2) 0.0210(8) Uani 1 1 d .
H18A H -0.0576 -1.2747 -1.5615 0.025 Uiso 1 1 calc R
C73 C -0.1734(3) -1.5614(3) -1.0612(2) 0.0290(9) Uani 1 1 d .
H73A H -0.1080 -1.5749 -1.0286 0.035 Uiso 1 1 calc R
C75 C -0.2490(4) -1.6339(3) -1.1629(2) 0.0303(9) Uani 1 1 d .
H75A H -0.2368 -1.6976 -1.2003 0.036 Uiso 1 1 calc R
C89 C -0.4346(3) -0.9643(3) -1.1088(2) 0.0302(9) Uani 1 1 d .
H89A H -0.3842 -0.9149 -1.1098 0.045 Uiso 1 1 calc R
H89B H -0.3709 -1.0510 -1.1133 0.045 Uiso 1 1 calc R
H89C H -0.5021 -0.9442 -1.0575 0.045 Uiso 1 1 calc R
C77 C -0.3144(4) -1.3544(3) -0.9843(2) 0.0336(9) Uani 1 1 d .
H77A H -0.2298 -1.3746 -0.9653 0.050 Uiso 1 1 calc R
H77B H -0.3856 -1.3520 -0.9387 0.050 Uiso 1 1 calc R
H77C H -0.3436 -1.2745 -1.0066 0.050 Uiso 1 1 calc R
C22 C -0.0891(3) -1.2488(3) -1.0857(2) 0.0334(9) Uani 1 1 d .
H22A H -0.0875 -1.2056 -1.0373 0.050 Uiso 1 1 calc R
H22B H -0.0541 -1.3362 -1.0784 0.050 Uiso 1 1 calc R
H22C H -0.1829 -1.2174 -1.0937 0.050 Uiso 1 1 calc R
C79 C -0.4710(4) -1.5055(4) -1.2040(2) 0.0388(10) Uani 1 1 d .
H79A H -0.5600 -1.4830 -1.1677 0.058 Uiso 1 1 calc R
H79B H -0.4447 -1.5813 -1.2369 0.058 Uiso 1 1 calc R
H79C H -0.4768 -1.4403 -1.2399 0.058 Uiso 1 1 calc R
C64 C -0.7233(3) -1.1540(3) -1.0289(2) 0.0284(9) Uani 1 1 d .
H64A H -0.8054 -1.1324 -0.9895 0.034 Uiso 1 1 calc R
C41 C -0.1461(3) -0.9866(3) -1.3640(2) 0.0324(9) Uani 1 1 d .
H41A H -0.1737 -0.8994 -1.3698 0.049 Uiso 1 1 calc R
H41B H -0.0476 -1.0320 -1.3848 0.049 Uiso 1 1 calc R
H41C H -0.1684 -0.9996 -1.3065 0.049 Uiso 1 1 calc R
C74 C -0.1500(3) -1.6524(3) -1.1183(2) 0.0292(9) Uani 1 1 d .
C21 C -0.0351(4) -1.0939(3) -1.1662(2) 0.0369(10) Uani 1 1 d .
H21A H -0.0140 -1.0630 -1.1197 0.055 Uiso 1 1 calc R
H21B H -0.1326 -1.0486 -1.1659 0.055 Uiso 1 1 calc R
H21C H 0.0182 -1.0832 -1.2169 0.055 Uiso 1 1 calc R
H H -0.317(3) -1.348(3) -1.2259(19) 0.023(9) Uiso 1 1 d .

loop_
_atom_site_aniso_label
_atom_site_aniso_U_11
_atom_site_aniso_U_22
_atom_site_aniso_U_33
_atom_site_aniso_U_23
_atom_site_aniso_U_13
_atom_site_aniso_U_12
Ni 0.0112(2) 0.0187(2) 0.0189(3) 0.00172(18) 0.00019(18) -0.00551(18)
P2 0.0109(4) 0.0159(5) 0.0205(5) 0.0025(4) -0.0005(4) -0.0046(4)
P1 0.0136(4) 0.0217(5) 0.0197(5) 0.0000(4) -0.0008(4) -0.0062(4)
C 0.0155(18) 0.0194(19) 0.019(2) 0.0042(15) -0.0040(15) -0.0022(15)
C72 0.0230(19) 0.027(2) 0.018(2) 0.0092(16) -0.0016(15) -0.0137(17)
C5 0.0170(18) 0.0233(19) 0.0191(19) 0.0057(15) -0.0044(15) -0.0090(15)
C71 0.0193(18) 0.0194(18) 0.0181(19) 0.0067(15) -0.0001(15) -0.0085(15)
C11 0.0099(16) 0.0173(18) 0.025(2) -0.0003(15) 0.0008(14) -0.0052(14)
C110 0.0091(16) 0.0124(17) 0.026(2) 0.0017(15) 0.0009(14) -0.0044(14)
C14 0.0098(17) 0.0177(18) 0.035(2) 0.0029(16) 0.0025(15) -0.0036(14)
C84 0.0184(18) 0.0178(18) 0.019(2) 0.0012(15) 0.0015(15) -0.0050(15)
C87 0.025(2) 0.028(2) 0.029(2) 0.0022(17) -0.0002(17) -0.0118(17)
C61 0.0143(17) 0.0202(18) 0.0182(19) 0.0025(15) -0.0010(14) -0.0063(15)
C19 0.0132(17) 0.0133(17) 0.022(2) 0.0025(14) -0.0009(14) -0.0060(14)
C15 0.0152(17) 0.0110(17) 0.025(2) 0.0022(15) 0.0023(15) -0.0052(14)
C52 0.0170(18) 0.025(2) 0.031(2) 0.0042(17) -0.0075(16) -0.0066(16)
C82 0.0166(18) 0.0171(18) 0.023(2) -0.0010(15) 0.0007(15) -0.0041(15)
C88 0.025(2) 0.023(2) 0.024(2) 0.0041(16) 0.0001(16) -0.0082(16)
C3 0.0177(18) 0.027(2) 0.019(2) 0.0066(16) -0.0019(15) -0.0081(16)
C86 0.0165(18) 0.0214(19) 0.020(2) 0.0025(15) -0.0010(15) -0.0046(15)
C65 0.0164(19) 0.025(2) 0.033(2) 0.0071(17) 0.0009(16) -0.0006(16)
C83 0.0215(19) 0.0208(19) 0.019(2) 0.0026(15) -0.0042(15) -0.0031(15)
C13 0.0106(17) 0.024(2) 0.040(2) 0.0066(17) -0.0060(16) -0.0077(15)
C85 0.0168(18) 0.0190(19) 0.026(2) -0.0025(16) 0.0005(15) -0.0060(15)
C12 0.0205(19) 0.027(2) 0.027(2) 0.0029(16) -0.0052(16) -0.0115(16)
C81 0.0168(18) 0.0173(18) 0.020(2) 0.0025(15) 0.0037(15) -0.0029(15)
C4 0.0227(19) 0.0150(18) 0.025(2) 0.0009(15) 0.0013(16) -0.0057(15)
C66 0.0174(18) 0.0234(19) 0.021(2) 0.0034(15) -0.0005(15) -0.0089(15)
C76 0.025(2) 0.023(2) 0.020(2) 0.0060(16) -0.0017(16) -0.0087(16)
C42 0.031(2) 0.0196(19) 0.034(2) 0.0074(17) 0.0009(18) -0.0066(17)
C2 0.0197(19) 0.033(2) 0.026(2) -0.0074(17) -0.0021(16) -0.0082(17)
C51 0.0214(19) 0.026(2) 0.022(2) 0.0011(16) -0.0057(15) -0.0119(16)
C16 0.0155(18) 0.0172(18) 0.028(2) 0.0010(15) 0.0071(15) -0.0093(15)
C32 0.028(2) 0.030(2) 0.026(2) 0.0034(17) -0.0081(17) -0.0081(17)
C62 0.0169(18) 0.0208(18) 0.0193(19) 0.0050(15) -0.0035(15) -0.0070(15)
C31 0.028(2) 0.0213(19) 0.033(2) 0.0076(17) -0.0100(17) -0.0108(16)
C17 0.029(2) 0.024(2) 0.019(2) -0.0011(16) 0.0045(16) -0.0139(17)
C78 0.033(2) 0.033(2) 0.051(3) 0.009(2) 0.003(2) -0.0010(19)
C63 0.0208(19) 0.027(2) 0.025(2) 0.0087(16) 0.0033(16) -0.0105(17)
C18 0.0178(18) 0.0220(19) 0.024(2) 0.0033(16) -0.0026(15) -0.0100(15)
C73 0.022(2) 0.034(2) 0.030(2) 0.0155(19) -0.0075(17) -0.0105(17)
C75 0.041(2) 0.026(2) 0.019(2) 0.0021(16) 0.0045(18) -0.0135(18)
C89 0.031(2) 0.033(2) 0.028(2) 0.0079(18) -0.0104(17) -0.0133(18)
C77 0.039(2) 0.036(2) 0.032(2) 0.0076(19) -0.0156(19) -0.0188(19)
C22 0.030(2) 0.041(2) 0.021(2) -0.0031(18) -0.0045(17) -0.0079(18)
C79 0.049(3) 0.045(3) 0.032(2) 0.008(2) -0.017(2) -0.027(2)
C64 0.0180(19) 0.030(2) 0.026(2) 0.0035(17) 0.0092(16) -0.0063(16)
C41 0.026(2) 0.019(2) 0.051(3) 0.0031(18) -0.0050(19) -0.0102(17)
C74 0.023(2) 0.023(2) 0.031(2) 0.0125(18) 0.0032(17) -0.0037(16)
C21 0.030(2) 0.041(2) 0.039(3) -0.0130(19) 0.0011(19) -0.0180(19)

loop_
_atom_type_symbol
_atom_type_description
_atom_type_scat_dispersion_real
_atom_type_scat_dispersion_imag
_atom_type_scat_source
C C 0.0033 0.0016 'International Tables Vol C Tables 4.2.6.8 and 6.1.1.4'
H H 0.0000 0.0000 'International Tables Vol C Tables 4.2.6.8 and 6.1.1.4'
P P 0.1023 0.0942 'International Tables Vol C Tables 4.2.6.8 and 6.1.1.4'
Ni Ni 0.3393 1.1124 'International Tables Vol C Tables 4.2.6.8 and 6.1.1.4'

loop_
_geom_angle_atom_site_label_1
_geom_angle_atom_site_label_2
_geom_angle_atom_site_label_3
_geom_angle
C Ni P2 133.79(11)
C Ni P1 126.12(10)
P2 Ni P1 96.52(4)
C19 P2 C5 103.87(15)
C19 P2 C4 102.48(14)
C5 P2 C4 103.90(14)
C19 P2 Ni 119.04(10)
C5 P2 Ni 112.19(11)
C4 P2 Ni 113.73(11)
C11 P1 C2 105.05(15)
C11 P1 C3 101.90(14)
C2 P1 C3 103.24(16)
C11 P1 Ni 121.05(11)
C2 P1 Ni 117.28(12)
C3 P1 Ni 105.83(10)
C61 C Ni 152.3(3)
C61 C H 109.2(17)
Ni C H 97.5(16)
C73 C72 C71 118.4(3)
C73 C72 C77 120.7(3)
C71 C72 C77 120.9(3)
C51 C5 C52 110.7(2)
C51 C5 P2 109.4(2)
C52 C5 P2 109.2(2)
C51 C5 H5A 109.2
C52 C5 H5A 109.2
P2 C5 H5A 109.2
C76 C71 C72 119.7(3)
C76 C71 C62 121.4(3)
C72 C71 C62 118.8(3)
C12 C11 C110 118.5(3)
C12 C11 P1 117.0(3)
C110 C11 P1 123.9(2)
C11 C110 C15 117.4(3)
C11 C110 C19 126.6(3)
C15 C110 C19 116.1(3)
C13 C14 C15 120.9(3)
C13 C14 H14A 119.6
C15 C14 H14A 119.6
C83 C84 C85 117.5(3)
C83 C84 C88 121.2(3)
C85 C84 C88 121.2(3)
C82 C87 H87A 109.5
C82 C87 H87B 109.5
H87A C87 H87B 109.5
C82 C87 H87C 109.5
H87A C87 H87C 109.5
H87B C87 H87C 109.5
C62 C61 C66 117.4(3)
C62 C61 C 120.9(3)
C66 C61 C 121.7(3)
C18 C19 C110 118.4(3)
C18 C19 P2 117.7(2)
C110 C19 P2 123.6(2)
C16 C15 C14 118.4(3)
C16 C15 C110 121.6(3)
C14 C15 C110 120.0(3)
C5 C52 H52A 109.5
C5 C52 H52B 109.5
H52A C52 H52B 109.5
C5 C52 H52C 109.5
H52A C52 H52C 109.5
H52B C52 H52C 109.5
C83 C82 C81 119.0(3)
C83 C82 C87 120.0(3)
C81 C82 C87 121.0(3)
C84 C88 H88A 109.5
C84 C88 H88B 109.5
H88A C88 H88B 109.5
C84 C88 H88C 109.5
H88A C88 H88C 109.5
H88B C88 H88C 109.5
C31 C3 C32 111.0(3)
C31 C3 P1 110.4(2)
C32 C3 P1 116.1(2)
C31 C3 H3A 106.2
C32 C3 H3A 106.2
P1 C3 H3A 106.2
C85 C86 C81 119.7(3)
C85 C86 C89 120.1(3)
C81 C86 C89 120.2(3)
C64 C65 C66 121.7(3)
C64 C65 H65A 119.2
C66 C65 H65A 119.2
C82 C83 C84 122.7(3)
C82 C83 H83A 118.6
C84 C83 H83A 118.6
C14 C13 C12 119.7(3)
C14 C13 H13A 120.2
C12 C13 H13A 120.2
C84 C85 C86 121.9(3)
C84 C85 H85A 119.1
C86 C85 H85A 119.1
C11 C12 C13 123.0(3)
C11 C12 H12A 118.5
C13 C12 H12A 118.5
C86 C81 C82 119.1(3)
C86 C81 C66 120.6(3)
C82 C81 C66 120.2(3)
C42 C4 C41 112.2(3)
C42 C4 P2 115.4(2)
C41 C4 P2 110.0(2)
C42 C4 H4A 106.2
C41 C4 H4A 106.2
P2 C4 H4A 106.2
C65 C66 C61 119.6(3)
C65 C66 C81 118.1(3)
C61 C66 C81 122.2(3)
C75 C76 C71 119.6(3)
C75 C76 C79 120.3(3)
C71 C76 C79 120.1(3)
C4 C42 H42A 109.5
C4 C42 H42B 109.5
H42A C42 H42B 109.5
C4 C42 H42C 109.5
H42A C42 H42C 109.5
H42B C42 H42C 109.5
C21 C2 C22 111.3(3)
C21 C2 P1 110.4(2)
C22 C2 P1 109.1(2)
C21 C2 H2A 108.7
C22 C2 H2A 108.7
P1 C2 H2A 108.7
C5 C51 H51A 109.5
C5 C51 H51B 109.5
H51A C51 H51B 109.5
C5 C51 H51C 109.5
H51A C51 H51C 109.5
H51B C51 H51C 109.5
C17 C16 C15 120.5(3)
C17 C16 H16A 119.7
C15 C16 H16A 119.7
C3 C32 H32A 109.5
C3 C32 H32B 109.5
H32A C32 H32B 109.5
C3 C32 H32C 109.5
H32A C32 H32C 109.5
H32B C32 H32C 109.5
C63 C62 C61 121.2(3)
C63 C62 C71 119.6(3)
C61 C62 C71 119.1(3)
C3 C31 H31A 109.5
C3 C31 H31B 109.5
H31A C31 H31B 109.5
C3 C31 H31C 109.5
H31A C31 H31C 109.5
H31B C31 H31C 109.5
C16 C17 C18 118.9(3)
C16 C17 H17A 120.6
C18 C17 H17A 120.6
C74 C78 H78A 109.5
C74 C78 H78B 109.5
H78A C78 H78B 109.5
C74 C78 H78C 109.5
H78A C78 H78C 109.5
H78B C78 H78C 109.5
C64 C63 C62 120.6(3)
C64 C63 H63A 119.7
C62 C63 H63A 119.7
C19 C18 C17 124.1(3)
C19 C18 H18A 118.0
C17 C18 H18A 118.0
C74 C73 C72 122.3(3)
C74 C73 H73A 118.9
C72 C73 H73A 118.9
C74 C75 C76 121.4(3)
C74 C75 H75A 119.3
C76 C75 H75A 119.3
C86 C89 H89A 109.5
C86 C89 H89B 109.5
H89A C89 H89B 109.5
C86 C89 H89C 109.5
H89A C89 H89C 109.5
H89B C89 H89C 109.5
C72 C77 H77A 109.5
C72 C77 H77B 109.5
H77A C77 H77B 109.5
C72 C77 H77C 109.5
H77A C77 H77C 109.5
H77B C77 H77C 109.5
C2 C22 H22A 109.5
C2 C22 H22B 109.5
H22A C22 H22B 109.5
C2 C22 H22C 109.5
H22A C22 H22C 109.5
H22B C22 H22C 109.5
C76 C79 H79A 109.5
C76 C79 H79B 109.5
H79A C79 H79B 109.5
C76 C79 H79C 109.5
H79A C79 H79C 109.5
H79B C79 H79C 109.5
C65 C64 C63 119.4(3)
C65 C64 H64A 120.3
C63 C64 H64A 120.3
C4 C41 H41A 109.5
C4 C41 H41B 109.5
H41A C41 H41B 109.5
C4 C41 H41C 109.5
H41A C41 H41C 109.5
H41B C41 H41C 109.5
C73 C74 C75 118.3(3)
C73 C74 C78 120.9(3)
C75 C74 C78 120.8(4)
C2 C21 H21A 109.5
C2 C21 H21B 109.5
H21A C21 H21B 109.5
C2 C21 H21C 109.5
H21A C21 H21C 109.5
H21B C21 H21C 109.5

loop_
_geom_bond_atom_site_label_1
_geom_bond_atom_site_label_2
_geom_bond_distance
Ni C 1.797(3)
Ni P2 2.1322(10)
Ni P1 2.1344(10)
P2 C19 1.851(3)
P2 C5 1.861(3)
P2 C4 1.863(3)
P1 C11 1.850(3)
P1 C2 1.855(4)
P1 C3 1.868(3)
C C61 1.457(4)
C H 1.02(3)
C72 C73 1.401(5)
C72 C71 1.404(4)
C72 C77 1.503(5)
C5 C51 1.527(4)
C5 C52 1.528(4)
C5 H5A 1.0000
C71 C76 1.397(5)
C71 C62 1.505(4)
C11 C12 1.387(4)
C11 C110 1.440(5)
C110 C15 1.450(4)
C110 C19 1.456(4)
C14 C13 1.346(5)
C14 C15 1.424(4)
C14 H14A 0.9500
C84 C83 1.386(4)
C84 C85 1.387(4)
C84 C88 1.504(4)
C87 C82 1.503(4)
C87 H87A 0.9800
C87 H87B 0.9800
C87 H87C 0.9800
C61 C62 1.417(4)
C61 C66 1.433(4)
C19 C18 1.374(4)
C15 C16 1.400(5)
C52 H52A 0.9800
C52 H52B 0.9800
C52 H52C 0.9800
C82 C83 1.385(4)
C82 C81 1.407(4)
C88 H88A 0.9800
C88 H88B 0.9800
C88 H88C 0.9800
C3 C31 1.518(5)
C3 C32 1.534(4)
C3 H3A 1.0000
C86 C85 1.388(4)
C86 C81 1.402(4)
C86 C89 1.511(4)
C65 C64 1.385(4)
C65 C66 1.395(4)
C65 H65A 0.9500
C83 H83A 0.9500
C13 C12 1.404(4)
C13 H13A 0.9500
C85 H85A 0.9500
C12 H12A 0.9500
C81 C66 1.502(4)
C4 C42 1.528(5)
C4 C41 1.529(5)
C4 H4A 1.0000
C76 C75 1.393(5)
C76 C79 1.504(5)
C42 H42A 0.9800
C42 H42B 0.9800
C42 H42C 0.9800
C2 C21 1.522(5)
C2 C22 1.531(5)
C2 H2A 1.0000
C51 H51A 0.9800
C51 H51B 0.9800
C51 H51C 0.9800
C16 C17 1.363(4)
C16 H16A 0.9500
C32 H32A 0.9800
C32 H32B 0.9800
C32 H32C 0.9800
C62 C63 1.392(4)
C31 H31A 0.9800
C31 H31B 0.9800
C31 H31C 0.9800
C17 C18 1.401(4)
C17 H17A 0.9500
C78 C74 1.519(5)
C78 H78A 0.9800
C78 H78B 0.9800
C78 H78C 0.9800
C63 C64 1.386(4)
C63 H63A 0.9500
C18 H18A 0.9500
C73 C74 1.376(5)
C73 H73A 0.9500
C75 C74 1.386(5)
C75 H75A 0.9500
C89 H89A 0.9800
C89 H89B 0.9800
C89 H89C 0.9800
C77 H77A 0.9800
C77 H77B 0.9800
C77 H77C 0.9800
C22 H22A 0.9800
C22 H22B 0.9800
C22 H22C 0.9800
C79 H79A 0.9800
C79 H79B 0.9800
C79 H79C 0.9800
C64 H64A 0.9500
C41 H41A 0.9800
C41 H41B 0.9800
C41 H41C 0.9800
C21 H21A 0.9800
C21 H21B 0.9800
C21 H21C 0.9800
